data_4061774
_journal_name_full Organometallics
_journal_paper_doi 10.1021/om050638p
_journal_year 2005
_chemical_formula_moiety 'C39 H37 Ir1 N2 O5'
_chemical_formula_sum 'C39 H37 Ir N2 O5'
_chemical_formula_weight 805.91
_space_group_IT_number 9
_symmetry_cell_setting monoclinic
_symmetry_space_group_name_Hall 'C -2yc'
_symmetry_space_group_name_H-M 'C 1 c 1'
_cell_angle_alpha 90.00
_cell_angle_beta 101.2710(10)
_cell_angle_gamma 90.00
_cell_formula_units_Z 8
_cell_length_a 20.9550(2)
_cell_length_b 15.5250(2)
_cell_length_c 21.8250(2)
_cell_measurement_temperature 200(2)
_cell_volume 6963.31(13)
_diffrn_ambient_temperature 200(2)
_exptl_crystal_density_diffrn 1.537
_cod_original_sg_symbol_H-M 'C c'
_cod_database_code 4061774

loop_
_symmetry_equiv_pos_as_xyz
'x, y, z'
'x, -y, z+1/2'
'x+1/2, y+1/2, z'
'x+1/2, -y+1/2, z+1/2'

loop_
_atom_site_label
_atom_site_type_symbol
_atom_site_fract_x
_atom_site_fract_y
_atom_site_fract_z
_atom_site_U_iso_or_equiv
_atom_site_adp_type
_atom_site_occupancy
_atom_site_symmetry_multiplicity
_atom_site_calc_flag
_atom_site_refinement_flags
_atom_site_disorder_assembly
_atom_site_disorder_group
Ir1 Ir -0.01408(2) 0.02499(3) 0.016032(19) 0.02200(12) Uani 1 1 d . . .
Ir2 Ir 0.457684(19) 0.06816(3) 0.365983(18) 0.02198(12) Uani 1 1 d . . .
O1 O 0.1900(5) 0.0051(8) -0.2488(5) 0.047(3) Uani 1 1 d . . .
O2 O -0.0451(7) 0.2043(8) 0.3372(5) 0.062(3) Uani 1 1 d . . .
O3 O -0.0910(4) 0.1182(6) 0.0173(4) 0.031(2) Uani 1 1 d . . .
O4 O -0.0888(5) -0.0610(6) -0.0296(5) 0.033(2) Uani 1 1 d . . .
O5 O 0.2639(6) 0.0638(8) 0.6392(5) 0.055(3) Uani 1 1 d . . .
O6 O 0.4417(6) 0.2365(7) 0.0328(5) 0.049(3) Uani 1 1 d . . .
O7 O 0.5366(4) 0.1557(6) 0.3636(4) 0.032(2) Uani 1 1 d . . .
O8 O 0.5284(5) -0.0263(5) 0.4087(5) 0.031(2) Uani 1 1 d . . .
O9 O 0.2149(10) 0.4927(14) 0.1416(9) 0.130(8) Uani 1 1 d . . .
H9A H 0.2444 0.5186 0.1185 0.156 Uiso 1 1 d R . .
H9B H 0.2082 0.5186 0.1798 0.156 Uiso 1 1 d R . .
O10 O 0.2019(9) 0.5459(10) 0.2615(9) 0.095(5) Uani 1 1 d . . .
H10A H 0.2420 0.5705 0.2547 0.114 Uiso 1 1 d R . .
H10B H 0.1800 0.5705 0.2920 0.114 Uiso 1 1 d R . .
N1 N 0.0046(5) 0.0579(7) -0.0684(5) 0.025(2) Uani 1 1 d . . .
N2 N -0.0296(5) -0.0019(8) 0.1037(5) 0.027(2) Uani 1 1 d . . .
N3 N 0.4447(6) 0.0989(8) 0.4533(5) 0.031(2) Uani 1 1 d . . .
N4 N 0.4662(6) 0.0445(8) 0.2751(6) 0.030(3) Uani 1 1 d . . .
C1 C -0.0279(7) 0.1240(8) -0.1023(7) 0.032(3) Uani 1 1 d . . .
H1 H -0.0626 0.1522 -0.0872 0.039 Uiso 1 1 d R . .
C2 C -0.0132(7) 0.1493(9) -0.1573(6) 0.037(3) Uani 1 1 d . . .
H2 H -0.0364 0.1958 -0.1807 0.045 Uiso 1 1 d R . .
C3 C 0.0360(7) 0.1094(9) -0.1811(6) 0.031(3) Uani 1 1 d . . .
C4 C 0.0524(8) 0.1366(9) -0.2381(7) 0.036(3) Uani 1 1 d . . .
H4 H 0.0273 0.1811 -0.2622 0.044 Uiso 1 1 d R . .
C5 C 0.1026(7) 0.1003(10) -0.2591(6) 0.038(3) Uani 1 1 d . . .
H5 H 0.1142 0.1188 -0.2975 0.045 Uiso 1 1 d R . .
C6 C 0.1404(7) 0.0344(9) -0.2232(6) 0.033(3) Uani 1 1 d . . .
C7 C 0.2293(9) -0.0634(11) -0.2145(9) 0.054(5) Uani 1 1 d . . .
H7A H 0.2627 -0.0784 -0.2371 0.065 Uiso 1 1 d R . .
H7B H 0.2020 -0.1124 -0.2124 0.065 Uiso 1 1 d R . .
H7C H 0.2490 -0.0456 -0.1729 0.065 Uiso 1 1 d R . .
C8 C 0.1254(7) 0.0068(10) -0.1693(7) 0.034(3) Uani 1 1 d . . .
H8 H 0.1507 -0.0361 -0.1467 0.041 Uiso 1 1 calc R . .
C9 C 0.0719(6) 0.0411(9) -0.1457(6) 0.028(3) Uani 1 1 d . . .
C10 C 0.0525(6) 0.0138(8) -0.0893(6) 0.025(3) Uani 1 1 d . . .
C11 C 0.0805(7) -0.0566(9) -0.0459(7) 0.032(3) Uani 1 1 d . . .
C12 C 0.1236(7) -0.1198(9) -0.0570(7) 0.044(4) Uani 1 1 d . . .
H12 H 0.1357 -0.1227 -0.0958 0.053 Uiso 1 1 calc R . .
C13 C 0.1497(8) -0.1807(10) -0.0092(8) 0.050(4) Uani 1 1 d . . .
H13 H 0.1823 -0.2207 -0.0166 0.060 Uiso 1 1 d R . .
C14 C 0.1267(8) -0.1826(9) 0.0462(7) 0.042(4) Uani 1 1 d . . .
C15 C 0.1526(9) -0.2469(10) 0.0960(8) 0.053(4) Uani 1 1 d . . .
H15A H 0.1322 -0.2386 0.1313 0.063 Uiso 1 1 d R . .
H15B H 0.1988 -0.2398 0.1088 0.063 Uiso 1 1 d R . .
H15C H 0.1433 -0.3038 0.0796 0.063 Uiso 1 1 d R . .
C16 C 0.0790(7) -0.1231(8) 0.0540(6) 0.034(3) Uani 1 1 d . . .
H16 H 0.0621 -0.1273 0.0917 0.040 Uiso 1 1 d R . .
C17 C 0.0551(7) -0.0597(8) 0.0096(7) 0.029(3) Uani 1 1 d . . .
C18 C 0.0501(6) 0.1055(8) 0.0648(6) 0.027(3) Uani 1 1 d . . .
C19 C 0.0988(7) 0.1515(8) 0.0444(6) 0.030(3) Uani 1 1 d . . .
H19 H 0.1044 0.1447 0.0020 0.036 Uiso 1 1 d R . .
C20 C 0.1411(6) 0.2050(10) 0.0841(7) 0.041(3) Uani 1 1 d . . .
C21 C 0.1915(9) 0.2566(13) 0.0595(9) 0.067(5) Uani 1 1 d . . .
H21A H 0.1887 0.2471 0.0156 0.080 Uiso 1 1 d R . .
H21B H 0.2332 0.2378 0.0820 0.080 Uiso 1 1 d R . .
H21C H 0.1863 0.3169 0.0671 0.080 Uiso 1 1 d R . .
C22 C 0.1363(8) 0.2102(11) 0.1460(8) 0.049(4) Uani 1 1 d . . .
H22 H 0.1660 0.2469 0.1733 0.059 Uiso 1 1 d R . .
C23 C 0.0887(7) 0.1641(10) 0.1685(6) 0.040(3) Uani 1 1 d . . .
H23 H 0.0873 0.1667 0.2122 0.048 Uiso 1 1 d R . .
C24 C 0.0446(6) 0.1130(8) 0.1289(6) 0.028(3) Uani 1 1 d . . .
C25 C -0.0068(6) 0.0585(8) 0.1473(6) 0.026(3) Uani 1 1 d . . .
C26 C -0.0340(7) 0.0640(8) 0.2039(6) 0.030(3) Uani 1 1 d . . .
C27 C -0.0223(8) 0.1345(9) 0.2443(6) 0.038(3) Uani 1 1 d . . .
H27 H 0.0055 0.1805 0.2359 0.046 Uiso 1 1 d R . .
C28 C -0.0517(8) 0.1366(10) 0.2961(7) 0.045(4) Uani 1 1 d . . .
C29 C -0.0068(11) 0.2740(11) 0.3264(8) 0.062(5) Uani 1 1 d . . .
H29A H -0.0064 0.3162 0.3585 0.075 Uiso 1 1 d R . .
H29B H -0.0252 0.2987 0.2865 0.075 Uiso 1 1 d R . .
H29C H 0.0369 0.2555 0.3263 0.075 Uiso 1 1 d R . .
C30 C -0.0911(8) 0.0685(10) 0.3083(7) 0.044(4) Uani 1 1 d . . .
H30 H -0.1104 0.0716 0.3447 0.053 Uiso 1 1 d R . .
C31 C -0.1033(9) 0.0009(11) 0.2693(7) 0.048(4) Uani 1 1 d . . .
H31 H -0.1297 -0.0460 0.2786 0.058 Uiso 1 1 d R . .
C32 C -0.0756(8) -0.0020(11) 0.2148(8) 0.042(4) Uani 1 1 d . . .
C33 C -0.0897(8) -0.0701(8) 0.1713(7) 0.038(4) Uani 1 1 d . . .
H33 H -0.1137 -0.1197 0.1803 0.046 Uiso 1 1 d R . .
C34 C -0.0687(9) -0.0665(9) 0.1165(9) 0.039(4) Uani 1 1 d . . .
H34 H -0.0829 -0.1095 0.0852 0.047 Uiso 1 1 d R . .
C35 C -0.1504(7) 0.0994(10) 0.0085(7) 0.038(3) Uani 1 1 d . . .
C36 C -0.1943(8) 0.1728(12) 0.0229(10) 0.063(5) Uani 1 1 d . . .
H36A H -0.2383 0.1519 0.0146 0.075 Uiso 1 1 d R . .
H36B H -0.1913 0.2229 -0.0022 0.075 Uiso 1 1 d R . .
H36C H -0.1819 0.1876 0.0663 0.075 Uiso 1 1 d R . .
C37 C -0.1790(8) 0.0225(10) -0.0125(9) 0.047(4) Uani 1 1 d . . .
H37 H -0.2245 0.0145 -0.0132 0.056 Uiso 1 1 d R . .
C38 C -0.1500(9) -0.0509(11) -0.0315(8) 0.043(4) Uani 1 1 d . . .
C39 C -0.1900(8) -0.1277(11) -0.0537(10) 0.064(5) Uani 1 1 d . . .
H39A H -0.2349 -0.1168 -0.0525 0.077 Uiso 1 1 d R . .
H39B H -0.1752 -0.1769 -0.0281 0.077 Uiso 1 1 d R . .
H39C H -0.1857 -0.1389 -0.0959 0.077 Uiso 1 1 d R . .
C40 C 0.4839(7) 0.1629(9) 0.4875(7) 0.035(3) Uani 1 1 d . . .
H40 H 0.5182 0.1895 0.4709 0.042 Uiso 1 1 d R . .
C41 C 0.4737(7) 0.1860(10) 0.5441(6) 0.037(3) Uani 1 1 d . . .
H41 H 0.5028 0.2257 0.5693 0.045 Uiso 1 1 d R . .
C42 C 0.4220(7) 0.1521(9) 0.5679(6) 0.035(3) Uani 1 1 d . . .
C43 C 0.4082(8) 0.1791(10) 0.6263(7) 0.044(4) Uani 1 1 d . . .
H43 H 0.4353 0.2208 0.6513 0.053 Uiso 1 1 d R . .
C44 C 0.3578(9) 0.1475(11) 0.6486(7) 0.050(4) Uani 1 1 d . . .
H44 H 0.3519 0.1649 0.6893 0.060 Uiso 1 1 d R . .
C45 C 0.3148(8) 0.0881(11) 0.6131(7) 0.042(3) Uani 1 1 d . . .
C46 C 0.2231(8) -0.0046(12) 0.6091(8) 0.049(4) Uani 1 1 d . . .
H46A H 0.1888 -0.0160 0.6314 0.059 Uiso 1 1 d R . .
H46B H 0.2498 -0.0550 0.6098 0.059 Uiso 1 1 d R . .
H46C H 0.2047 0.0103 0.5666 0.059 Uiso 1 1 d R . .
C47 C 0.3255(7) 0.0601(10) 0.5552(7) 0.037(3) Uani 1 1 d . . .
H47 H 0.2956 0.0208 0.5305 0.045 Uiso 1 1 d R . .
C48 C 0.3802(7) 0.0880(9) 0.5327(6) 0.030(3) Uani 1 1 d . . .
C49 C 0.3961(7) 0.0595(8) 0.4755(6) 0.028(3) Uani 1 1 d . . .
C50 C 0.3655(7) -0.0101(8) 0.4328(6) 0.026(3) Uani 1 1 d . . .
C51 C 0.3217(7) -0.0721(9) 0.4451(7) 0.040(3) Uani 1 1 d . . .
H51 H 0.3096 -0.0725 0.4853 0.048 Uiso 1 1 d R . .
C52 C 0.2966(7) -0.1324(9) 0.4026(7) 0.039(3) Uani 1 1 d . . .
H52 H 0.2663 -0.1740 0.4125 0.047 Uiso 1 1 d R . .
C53 C 0.3144(7) -0.1331(9) 0.3433(7) 0.035(3) Uani 1 1 d . . .
C54 C 0.2832(8) -0.1993(12) 0.2948(7) 0.050(4) Uani 1 1 d . . .
H54A H 0.2997 -0.1932 0.2569 0.060 Uiso 1 1 d R . .
H54B H 0.2370 -0.1902 0.2860 0.060 Uiso 1 1 d R . .
H54C H 0.2926 -0.2562 0.3113 0.060 Uiso 1 1 d R . .
C55 C 0.3575(7) -0.0749(8) 0.3311(6) 0.029(3) Uani 1 1 d . . .
H55 H 0.3676 -0.0770 0.2901 0.035 Uiso 1 1 d R . .
C56 C 0.3855(6) -0.0131(8) 0.3744(6) 0.023(3) Uani 1 1 d . . .
C57 C 0.3940(6) 0.1523(8) 0.3205(6) 0.027(3) Uani 1 1 d . . .
C58 C 0.3515(6) 0.2059(8) 0.3455(6) 0.031(3) Uani 1 1 d . . .
H58 H 0.3543 0.2012 0.3898 0.037 Uiso 1 1 d R . .
C59 C 0.3104(7) 0.2619(9) 0.3113(7) 0.036(3) Uani 1 1 d . . .
C60 C 0.2632(9) 0.3185(11) 0.3403(8) 0.059(5) Uani 1 1 d . . .
H60A H 0.2392 0.3537 0.3076 0.071 Uiso 1 1 d R . .
H60B H 0.2857 0.3547 0.3733 0.071 Uiso 1 1 d R . .
H60C H 0.2337 0.2814 0.3564 0.071 Uiso 1 1 d R . .
C61 C 0.3063(6) 0.2638(10) 0.2464(7) 0.039(3) Uani 1 1 d . . .
H61 H 0.2759 0.3019 0.2211 0.047 Uiso 1 1 d R . .
C62 C 0.3465(6) 0.2128(9) 0.2197(6) 0.032(3) Uani 1 1 d . . .
H62 H 0.3418 0.2139 0.1750 0.038 Uiso 1 1 d R . .
C63 C 0.3930(6) 0.1590(8) 0.2551(6) 0.027(3) Uani 1 1 d . . .
C64 C 0.4379(7) 0.1026(9) 0.2322(6) 0.032(3) Uani 1 1 d . . .
C65 C 0.4567(7) 0.1031(9) 0.1715(7) 0.035(3) Uani 1 1 d . . .
C66 C 0.4411(7) 0.1703(9) 0.1287(6) 0.036(3) Uani 1 1 d . . .
H66 H 0.4172 0.2193 0.1388 0.043 Uiso 1 1 d R . .
C67 C 0.4597(8) 0.1660(10) 0.0716(7) 0.040(3) Uani 1 1 d . . .
C68 C 0.4597(8) 0.2344(10) -0.0273(6) 0.044(4) Uani 1 1 d . . .
H68A H 0.4444 0.2860 -0.0496 0.053 Uiso 1 1 d R . .
H68B H 0.4407 0.1852 -0.0506 0.053 Uiso 1 1 d R . .
H68C H 0.5063 0.2315 -0.0219 0.053 Uiso 1 1 d R . .
C69 C 0.4940(7) 0.0965(9) 0.0543(6) 0.039(3) Uani 1 1 d . . .
H69 H 0.5028 0.0901 0.0130 0.046 Uiso 1 1 d R . .
C70 C 0.5141(8) 0.0339(9) 0.0979(7) 0.044(4) Uani 1 1 d . . .
H70 H 0.5417 -0.0120 0.0893 0.053 Uiso 1 1 d R . .
C71 C 0.4968(8) 0.0357(9) 0.1571(7) 0.038(4) Uani 1 1 d . . .
C72 C 0.5207(9) -0.0255(10) 0.2034(8) 0.044(4) Uani 1 1 d . . .
H72 H 0.5482 -0.0713 0.1943 0.053 Uiso 1 1 d R . .
C73 C 0.5065(9) -0.0199(8) 0.2602(9) 0.035(4) Uani 1 1 d . . .
H73 H 0.5238 -0.0610 0.2919 0.042 Uiso 1 1 d R . .
C74 C 0.5960(7) 0.1389(10) 0.3808(8) 0.042(4) Uani 1 1 d . . .
C75 C 0.6412(7) 0.2117(11) 0.3729(10) 0.064(5) Uani 1 1 d . . .
H75A H 0.6859 0.1955 0.3868 0.077 Uiso 1 1 d R . .
H75B H 0.6312 0.2596 0.3972 0.077 Uiso 1 1 d R . .
H75C H 0.6342 0.2279 0.3296 0.077 Uiso 1 1 d R . .
C76 C 0.6223(9) 0.0605(11) 0.4088(12) 0.068(7) Uani 1 1 d . . .
H76 H 0.6690 0.0613 0.4188 0.081 Uiso 1 1 d R . .
C77 C 0.5896(7) -0.0135(10) 0.4195(9) 0.042(4) Uani 1 1 d . . .
C78 C 0.6283(9) -0.0921(13) 0.4482(11) 0.072(6) Uani 1 1 d . . .
H78A H 0.5993 -0.1376 0.4547 0.086 Uiso 1 1 d R . .
H78B H 0.6557 -0.0771 0.4873 0.086 Uiso 1 1 d R . .
H78C H 0.6547 -0.1111 0.4195 0.086 Uiso 1 1 d R . .

loop_
_atom_site_aniso_label
_atom_site_aniso_U_11
_atom_site_aniso_U_22
_atom_site_aniso_U_33
_atom_site_aniso_U_23
_atom_site_aniso_U_13
_atom_site_aniso_U_12
Ir1 0.0236(2) 0.0225(2) 0.0206(2) -0.00132(19) 0.00610(17) 0.0027(2)
Ir2 0.0228(2) 0.0224(2) 0.0215(2) 0.00228(19) 0.00618(17) -0.00419(19)
O1 0.041(6) 0.066(7) 0.040(6) 0.011(5) 0.020(5) 0.013(5)
O2 0.110(11) 0.054(7) 0.027(5) -0.006(5) 0.027(6) -0.006(7)
O3 0.025(5) 0.032(5) 0.036(5) -0.001(4) 0.007(4) 0.003(4)
O4 0.035(6) 0.034(6) 0.029(6) -0.007(4) 0.006(4) 0.004(4)
O5 0.058(7) 0.073(8) 0.042(6) -0.017(5) 0.030(6) -0.015(6)
O6 0.077(8) 0.042(6) 0.034(6) 0.012(4) 0.025(5) 0.014(5)
O7 0.030(5) 0.030(5) 0.037(5) 0.008(4) 0.011(4) -0.007(4)
O8 0.026(5) 0.028(6) 0.039(6) 0.013(4) 0.008(4) -0.002(4)
O9 0.130(17) 0.147(18) 0.101(14) -0.024(13) -0.001(12) 0.084(15)
O10 0.094(11) 0.074(9) 0.122(14) -0.019(9) 0.032(11) -0.009(9)
N1 0.026(6) 0.028(6) 0.020(5) -0.005(5) 0.003(4) 0.005(5)
N2 0.026(6) 0.027(6) 0.028(6) 0.000(5) 0.005(5) 0.005(5)
N3 0.039(6) 0.030(6) 0.023(6) -0.003(5) 0.002(5) -0.003(5)
N4 0.034(7) 0.029(6) 0.032(7) 0.005(5) 0.016(6) -0.004(5)
C1 0.039(8) 0.023(7) 0.035(8) 0.000(5) 0.009(6) 0.018(6)
C2 0.049(9) 0.033(7) 0.033(8) 0.010(6) 0.015(7) 0.004(6)
C3 0.037(7) 0.033(7) 0.023(6) 0.001(5) 0.009(5) 0.002(6)
C4 0.048(9) 0.034(7) 0.027(7) 0.006(6) 0.004(6) 0.001(6)
C5 0.037(8) 0.051(9) 0.027(7) 0.008(6) 0.009(6) -0.002(7)
C6 0.032(7) 0.047(8) 0.020(7) 0.005(5) 0.003(6) -0.006(6)
C7 0.043(9) 0.063(11) 0.063(12) -0.001(8) 0.026(9) 0.008(8)
C8 0.027(7) 0.044(7) 0.033(8) -0.007(6) 0.007(6) 0.001(6)
C9 0.025(6) 0.040(7) 0.022(6) -0.008(5) 0.008(5) -0.002(5)
C10 0.028(7) 0.025(6) 0.020(6) 0.001(5) 0.002(5) 0.007(5)
C11 0.033(7) 0.035(7) 0.029(7) 0.002(6) 0.009(6) 0.008(6)
C12 0.051(9) 0.040(8) 0.045(8) 0.009(7) 0.020(7) 0.025(7)
C13 0.054(9) 0.042(8) 0.059(10) 0.012(7) 0.025(8) 0.024(7)
C14 0.056(9) 0.025(7) 0.046(9) 0.004(6) 0.011(7) 0.012(7)
C15 0.067(11) 0.031(8) 0.059(10) 0.005(7) 0.011(8) 0.018(7)
C16 0.043(8) 0.024(7) 0.033(7) -0.004(5) 0.007(6) 0.003(6)
C17 0.032(7) 0.024(6) 0.030(7) 0.001(5) 0.006(6) 0.002(5)
C18 0.027(6) 0.029(6) 0.029(7) 0.004(5) 0.011(5) 0.010(5)
C19 0.036(7) 0.028(6) 0.028(7) 0.000(5) 0.010(6) -0.001(6)
C20 0.023(7) 0.054(9) 0.041(8) -0.008(7) -0.008(6) -0.006(6)
C21 0.065(11) 0.072(12) 0.063(11) -0.008(9) 0.012(9) -0.031(10)
C22 0.044(9) 0.055(9) 0.048(9) -0.013(7) 0.005(7) -0.012(7)
C23 0.037(7) 0.052(9) 0.028(7) -0.012(6) 0.000(6) -0.001(7)
C24 0.028(6) 0.029(6) 0.032(7) 0.000(5) 0.013(5) -0.001(5)
C25 0.028(7) 0.029(7) 0.025(7) -0.001(5) 0.012(6) 0.003(5)
C26 0.040(8) 0.025(7) 0.023(7) 0.007(5) -0.002(6) 0.003(5)
C27 0.061(9) 0.032(7) 0.023(7) 0.006(6) 0.014(7) 0.010(7)
C28 0.062(10) 0.045(9) 0.030(8) -0.007(6) 0.017(7) 0.010(7)
C29 0.108(16) 0.039(9) 0.048(10) -0.014(8) 0.038(10) -0.012(9)
C30 0.051(9) 0.055(10) 0.028(8) 0.007(7) 0.013(7) 0.004(7)
C31 0.066(11) 0.045(9) 0.037(9) 0.003(7) 0.018(8) 0.001(8)
C32 0.039(8) 0.051(9) 0.040(8) 0.007(7) 0.015(7) 0.008(7)
C33 0.059(10) 0.026(7) 0.035(8) 0.002(5) 0.022(7) -0.003(6)
C34 0.042(9) 0.032(9) 0.047(10) 0.001(6) 0.015(8) -0.008(6)
C35 0.028(7) 0.049(9) 0.039(8) -0.003(7) 0.008(6) 0.010(6)
C36 0.045(9) 0.057(11) 0.088(14) -0.022(10) 0.015(9) 0.004(8)
C37 0.027(8) 0.043(10) 0.066(11) -0.012(7) -0.001(7) 0.002(6)
C38 0.044(10) 0.041(8) 0.044(9) -0.001(7) 0.002(7) 0.001(7)
C39 0.044(10) 0.041(9) 0.102(16) -0.017(10) 0.003(10) -0.009(8)
C40 0.035(7) 0.033(7) 0.039(8) 0.004(6) 0.011(6) -0.005(6)
C41 0.043(8) 0.043(8) 0.023(7) -0.010(6) -0.002(6) -0.020(6)
C42 0.034(7) 0.037(7) 0.031(7) -0.001(6) -0.001(6) -0.005(6)
C43 0.057(10) 0.046(9) 0.027(7) -0.008(6) 0.001(7) -0.007(7)
C44 0.077(12) 0.053(9) 0.024(7) -0.004(6) 0.020(8) -0.002(8)
C45 0.040(8) 0.052(9) 0.038(8) -0.003(7) 0.017(7) -0.002(7)
C46 0.043(9) 0.074(11) 0.036(8) -0.006(8) 0.023(7) -0.011(8)
C47 0.036(8) 0.054(9) 0.025(7) -0.007(6) 0.013(6) -0.010(6)
C48 0.038(8) 0.028(6) 0.022(7) -0.002(5) 0.000(6) 0.001(6)
C49 0.027(7) 0.033(7) 0.025(7) 0.005(5) 0.013(6) -0.006(5)
C50 0.033(7) 0.021(6) 0.023(6) -0.001(5) 0.002(5) -0.001(5)
C51 0.042(8) 0.046(8) 0.038(8) 0.002(6) 0.023(7) -0.016(7)
C52 0.044(8) 0.036(7) 0.038(8) 0.001(6) 0.010(7) -0.013(6)
C53 0.034(7) 0.030(7) 0.038(8) 0.000(6) 0.002(6) -0.010(6)
C54 0.053(9) 0.066(11) 0.033(8) -0.013(7) 0.013(7) -0.022(8)
C55 0.041(8) 0.031(7) 0.016(6) -0.005(5) 0.006(6) -0.013(6)
C56 0.022(6) 0.028(6) 0.017(6) 0.008(5) -0.003(5) -0.002(5)
C57 0.026(6) 0.032(6) 0.023(6) 0.001(5) 0.002(5) -0.011(5)
C58 0.029(7) 0.026(6) 0.036(7) 0.002(5) 0.005(6) -0.006(5)
C59 0.029(7) 0.035(7) 0.048(8) 0.002(6) 0.014(6) 0.003(6)
C60 0.070(11) 0.057(10) 0.056(10) 0.011(8) 0.022(9) 0.023(9)
C61 0.021(6) 0.053(9) 0.041(8) 0.011(6) 0.003(6) 0.003(6)
C62 0.029(7) 0.042(7) 0.024(6) 0.005(5) 0.003(5) -0.003(6)
C63 0.030(6) 0.027(6) 0.026(6) 0.002(5) 0.007(5) -0.014(5)
C64 0.037(7) 0.030(7) 0.030(7) 0.000(5) 0.012(6) -0.012(6)
C65 0.035(8) 0.037(8) 0.037(8) 0.000(6) 0.014(6) -0.015(6)
C66 0.050(8) 0.031(7) 0.034(7) 0.004(6) 0.025(7) 0.005(6)
C67 0.046(8) 0.041(8) 0.034(8) -0.006(6) 0.011(7) -0.004(7)
C68 0.058(10) 0.046(8) 0.031(8) 0.003(6) 0.014(7) 0.002(7)
C69 0.051(9) 0.035(7) 0.029(7) -0.003(6) 0.008(7) -0.001(7)
C70 0.063(10) 0.032(8) 0.042(9) -0.002(6) 0.022(8) 0.012(7)
C71 0.059(10) 0.027(7) 0.034(8) 0.000(6) 0.024(7) -0.007(6)
C72 0.053(10) 0.038(9) 0.046(10) -0.005(6) 0.021(8) 0.001(7)
C73 0.042(9) 0.026(8) 0.037(9) 0.010(6) 0.010(8) 0.002(6)
C74 0.030(8) 0.041(9) 0.054(10) 0.015(7) 0.003(7) -0.005(6)
C75 0.027(8) 0.054(10) 0.111(16) 0.040(10) 0.009(9) -0.010(7)
C76 0.026(9) 0.043(10) 0.126(19) 0.036(11) -0.007(10) -0.006(7)
C77 0.019(7) 0.042(8) 0.063(11) 0.016(7) 0.001(7) 0.002(6)
C78 0.042(10) 0.064(12) 0.112(17) 0.053(12) 0.019(10) 0.016(9)

loop_
_geom_bond_atom_site_label_1
_geom_bond_atom_site_label_2
_geom_bond_distance
_geom_bond_site_symmetry_2
_geom_bond_publ_flag
Ir1 C17 1.983(13) . ?
Ir1 C18 1.986(14) . ?
Ir1 N1 2.024(11) . ?
Ir1 N2 2.046(11) . ?
Ir1 O4 2.149(10) . ?
Ir1 O3 2.170(9) . ?
Ir2 C57 1.989(13) . ?
Ir2 C56 2.006(12) . ?
Ir2 N3 2.033(11) . ?
Ir2 N4 2.058(13) . ?
Ir2 O7 2.149(9) . ?
Ir2 O8 2.162(9) . ?
O1 C6 1.352(18) . ?
O1 C7 1.46(2) . ?
O2 C28 1.372(18) . ?
O2 C29 1.39(2) . ?
O3 C35 1.257(17) . ?
O4 C38 1.28(2) . ?
O5 C45 1.357(18) . ?
O5 C46 1.44(2) . ?
O6 C67 1.390(19) . ?
O6 C68 1.433(16) . ?
O7 C74 1.257(17) . ?
O8 C77 1.273(18) . ?
O9 H9A 0.9599 . ?
O9 H9B 0.9600 . ?
O10 H10A 0.9601 . ?
O10 H10B 0.9601 . ?
N1 C10 1.364(17) . ?
N1 C1 1.367(17) . ?
N2 C25 1.356(17) . ?
N2 C34 1.358(19) . ?
N3 C49 1.355(17) . ?
N3 C40 1.407(18) . ?
N4 C64 1.352(19) . ?
N4 C73 1.388(19) . ?
C1 C2 1.354(19) . ?
C1 H1 0.9606 . ?
C2 C3 1.387(19) . ?
C2 H2 0.9598 . ?
C3 C4 1.417(19) . ?
C3 C9 1.44(2) . ?
C4 C5 1.35(2) . ?
C4 H4 0.9604 . ?
C5 C6 1.43(2) . ?
C5 H5 0.9610 . ?
C6 C8 1.35(2) . ?
C7 H7A 0.9606 . ?
C7 H7B 0.9583 . ?
C7 H7C 0.9616 . ?
C8 C9 1.425(19) . ?
C8 H8 0.9300 . ?
C9 C10 1.434(18) . ?
C10 C11 1.489(18) . ?
C11 C12 1.387(19) . ?
C11 C17 1.41(2) . ?
C12 C13 1.44(2) . ?
C12 H12 0.9300 . ?
C13 C14 1.39(2) . ?
C13 H13 0.9599 . ?
C14 C16 1.39(2) . ?
C14 C15 1.50(2) . ?
C15 H15A 0.9600 . ?
C15 H15B 0.9601 . ?
C15 H15C 0.9587 . ?
C16 C17 1.404(19) . ?
C16 H16 0.9595 . ?
C18 C19 1.388(18) . ?
C18 C24 1.430(17) . ?
C19 C20 1.388(19) . ?
C19 H19 0.9611 . ?
C20 C22 1.38(2) . ?
C20 C21 1.51(2) . ?
C21 H21A 0.9598 . ?
C21 H21B 0.9603 . ?
C21 H21C 0.9606 . ?
C22 C23 1.39(2) . ?
C22 H22 0.9602 . ?
C23 C24 1.386(19) . ?
C23 H23 0.9608 . ?
C24 C25 1.486(17) . ?
C25 C26 1.460(19) . ?
C26 C32 1.40(2) . ?
C26 C27 1.397(19) . ?
C27 C28 1.390(19) . ?
C27 H27 0.9604 . ?
C28 C30 1.40(2) . ?
C29 H29A 0.9580 . ?
C29 H29B 0.9606 . ?
C29 H29C 0.9601 . ?
C30 C31 1.34(2) . ?
C30 H30 0.9605 . ?
C31 C32 1.42(2) . ?
C31 H31 0.9598 . ?
C32 C33 1.41(2) . ?
C33 C34 1.35(2) . ?
C33 H33 0.9608 . ?
C34 H34 0.9599 . ?
C35 C37 1.37(2) . ?
C35 C36 1.53(2) . ?
C36 H36A 0.9607 . ?
C36 H36B 0.9605 . ?
C36 H36C 0.9598 . ?
C37 C38 1.39(2) . ?
C37 H37 0.9587 . ?
C38 C39 1.48(2) . ?
C39 H39A 0.9614 . ?
C39 H39B 0.9613 . ?
C39 H39C 0.9587 . ?
C40 C41 1.343(19) . ?
C40 H40 0.9593 . ?
C41 C42 1.394(19) . ?
C41 H41 0.9608 . ?
C42 C43 1.42(2) . ?
C42 C48 1.444(19) . ?
C43 C44 1.34(2) . ?
C43 H43 0.9581 . ?
C44 C45 1.41(2) . ?
C44 H44 0.9593 . ?
C45 C47 1.40(2) . ?
C46 H46A 0.9599 . ?
C46 H46B 0.9601 . ?
C46 H46C 0.9606 . ?
C47 C48 1.40(2) . ?
C47 H47 0.9609 . ?
C48 C49 1.425(19) . ?
C49 C50 1.488(18) . ?
C50 C51 1.392(18) . ?
C50 C56 1.419(18) . ?
C51 C52 1.35(2) . ?
C51 H51 0.9597 . ?
C52 C53 1.41(2) . ?
C52 H52 0.9595 . ?
C53 C55 1.341(19) . ?
C53 C54 1.53(2) . ?
C54 H54A 0.9615 . ?
C54 H54B 0.9599 . ?
C54 H54C 0.9597 . ?
C55 C56 1.393(18) . ?
C55 H55 0.9595 . ?
C57 C58 1.405(19) . ?
C57 C63 1.428(17) . ?
C58 C59 1.34(2) . ?
C58 H58 0.9599 . ?
C59 C61 1.40(2) . ?
C59 C60 1.55(2) . ?
C60 H60A 0.9594 . ?
C60 H60B 0.9614 . ?
C60 H60C 0.9602 . ?
C61 C62 1.368(19) . ?
C61 H61 0.9608 . ?
C62 C63 1.396(18) . ?
C62 H62 0.9613 . ?
C63 C64 1.444(18) . ?
C64 C65 1.455(18) . ?
C65 C66 1.40(2) . ?
C65 C71 1.41(2) . ?
C66 C67 1.378(19) . ?
C66 H66 0.9598 . ?
C67 C69 1.39(2) . ?
C68 H68A 0.9594 . ?
C68 H68B 0.9599 . ?
C68 H68C 0.9615 . ?
C69 C70 1.37(2) . ?
C69 H69 0.9599 . ?
C70 C71 1.41(2) . ?
C70 H70 0.9591 . ?
C71 C72 1.41(2) . ?
C72 C73 1.33(2) . ?
C72 H72 0.9601 . ?
C73 H73 0.9587 . ?
C74 C76 1.42(2) . ?
C74 C75 1.51(2) . ?
C75 H75A 0.9600 . ?
C75 H75B 0.9600 . ?
C75 H75C 0.9611 . ?
C76 C77 1.38(2) . ?
C76 H76 0.9602 . ?
C77 C78 1.53(2) . ?
C78 H78A 0.9601 . ?
C78 H78B 0.9596 . ?
C78 H78C 0.9598 . ?
